data_2240500
loop_
_publ_author_name
'Jamsari, Junita'
'Abas, Nur Fatihah'
'Ravoof, Thahira Begum S. A.'
'Tiekink, Edward R. T.'

_publ_section_title
;
 Crystal structure of 2'-hydroxyacetophenone 4-methylthiosemicarbazide
;
_journal_issue 4
_journal_name_full 'Acta Crystallographica Section E'
_journal_page_first o244
_journal_page_last o245
_journal_paper_doi 10.1107/S2056989015004958
_journal_volume 71
_journal_year 2015
_chemical_formula_iupac 'C11 H15 N3 O S, H2 O'
_chemical_formula_moiety 'C11 H15 N3 O S, H2 O'
_chemical_formula_sum 'C11 H17 N3 O2 S'
_chemical_formula_weight 255.33
_chemical_name_systematic
;
3-Ethyl-1-[(<i>E</i>)-[1-(2-hydroxyphenyl)ethylidene]amino]thiourea monohydrate
;
_space_group_crystal_system triclinic
_space_group_IT_number 2
_space_group_name_Hall '-P 1'
_space_group_name_H-M_alt 'P -1'
_symmetry_space_group_name_Hall '-P 1'
_symmetry_space_group_name_H-M 'P -1'
_atom_sites_solution_hydrogens mixed
_audit_creation_method SHELXL-2014/7
_cell_angle_alpha 84.948(7)
_cell_angle_beta 81.825(6)
_cell_angle_gamma 84.084(7)
_cell_formula_units_Z 2
_cell_length_a 6.7947(5)
_cell_length_b 8.5169(8)
_cell_length_c 11.1199(9)
_cell_measurement_reflns_used 4230
_cell_measurement_temperature 100(2)
_cell_measurement_theta_max 71.40
_cell_measurement_theta_min 4.02
_cell_volume 631.81(9)
_computing_cell_refinement
;
CrysAlis PRO (Agilent, 2011)
;
_computing_data_collection
;
CrysAlis PRO (Agilent, 2011)
;
_computing_data_reduction
;
CrysAlis PRO (Agilent, 2011)
;
_computing_molecular_graphics
;
ORTEP-3 for Windows (Farrugia, 2012) and DIAMOND (Brandenburg,
2006)
;
_computing_publication_material
;
publCIF (Westrip, 2010)
;
_computing_structure_refinement
;
SHELXL2014 (Sheldrick, 2015)
;
_computing_structure_solution
;
SHELXS97 (Sheldrick, 2015)
;
_diffrn_ambient_temperature 100(2)
_diffrn_detector_area_resol_mean 16.1952
_diffrn_measured_fraction_theta_full 0.996
_diffrn_measured_fraction_theta_max 0.978
_diffrn_measurement_device_type 'Oxford Diffraction Xcaliber Eos Gemini'
_diffrn_measurement_method '\w scans'
_diffrn_radiation_monochromator graphite
_diffrn_radiation_source 'fine-focus sealed tube'
_diffrn_radiation_type CuK\a
_diffrn_radiation_wavelength 1.5418
_diffrn_reflns_av_R_equivalents 0.0260
_diffrn_reflns_limit_h_max 8
_diffrn_reflns_limit_h_min -8
_diffrn_reflns_limit_k_max 9
_diffrn_reflns_limit_k_min -10
_diffrn_reflns_limit_l_max 13
_diffrn_reflns_limit_l_min -13
_diffrn_reflns_number 8119
_diffrn_reflns_theta_full 67.680
_diffrn_reflns_theta_max 71.534
_diffrn_reflns_theta_min 4.027
_diffrn_standards_decay_% 0
_diffrn_standards_interval_count 0
_diffrn_standards_interval_time 0
_diffrn_standards_number 0
_exptl_absorpt_coefficient_mu 2.247
_exptl_absorpt_correction_T_max 1.00000
_exptl_absorpt_correction_T_min 0.92280
_exptl_absorpt_correction_type multi-scan
_exptl_absorpt_process_details
;
(CrysAlis PRO; Agilent, 2011)
;
_exptl_crystal_colour pale-yellow
_exptl_crystal_density_diffrn 1.342
_exptl_crystal_description prism
_exptl_crystal_F_000 272
_exptl_crystal_size_max 0.300
_exptl_crystal_size_mid 0.200
_exptl_crystal_size_min 0.100
_refine_diff_density_max 0.328
_refine_diff_density_min -0.246
_refine_ls_extinction_method none
_refine_ls_goodness_of_fit_ref 1.030
_refine_ls_hydrogen_treatment mixed
_refine_ls_matrix_type full
_refine_ls_number_parameters 171
_refine_ls_number_reflns 2408
_refine_ls_number_restraints 6
_refine_ls_restrained_S_all 1.029
_refine_ls_R_factor_all 0.0383
_refine_ls_R_factor_gt 0.0346
_refine_ls_shift/su_max 0.000
_refine_ls_shift/su_mean 0.000
_refine_ls_structure_factor_coef Fsqd
_refine_ls_weighting_details 'w=1/[\s^2^(Fo^2^)+(0.0593P)^2^+0.1686P] where P=(Fo^2^+2Fc^2^)/3'
_refine_ls_weighting_scheme calc
_refine_ls_wR_factor_gt 0.0918
_refine_ls_wR_factor_ref 0.0952
_reflns_number_gt 2187
_reflns_number_total 2408
_reflns_threshold_expression I>2\s(I)
_cod_data_source_file hb7380sup1.cif
_cod_data_source_block I
_cod_database_code 2240500
_cod_database_fobs_code 2240500
_shelx_space_group_comment
;
The symmetry employed for this shelxl refinement is uniquely defined
by the following loop, which should always be used as a source of
symmetry information in preference to the above space-group names.
They are only intended as comments.
;
_shelx_estimated_absorpt_t_min 0.552
_shelx_estimated_absorpt_t_max 0.807

loop_
_space_group_symop_operation_xyz
'x, y, z'
'-x, -y, -z'

loop_
_atom_site_type_symbol
_atom_site_label
_atom_site_fract_x
_atom_site_fract_y
_atom_site_fract_z
_atom_site_U_iso_or_equiv
_atom_site_adp_type
_atom_site_calc_flag
_atom_site_occupancy
S S1 0.28553(5) 0.84923(4) 0.30332(3) 0.01932(14) Uani d 1
O O1 0.34603(16) 0.67711(12) 0.02373(9) 0.0193(2) Uani d 1
H H1O 0.325(3) 0.7637(15) 0.0568(16) 0.029 Uiso d 1
N N1 0.24861(18) 1.08372(15) 0.12735(11) 0.0163(3) Uani d 1
H H1N 0.224(3) 1.1825(17) 0.1053(16) 0.020 Uiso d 1
N N2 0.26593(17) 0.97046(14) 0.04679(11) 0.0150(3) Uani d 1
N N3 0.24119(18) 1.16243(16) 0.31656(11) 0.0174(3) Uani d 1
H H3N 0.227(3) 1.2558(18) 0.2795(15) 0.021 Uiso d 1
C C1 0.2583(2) 1.03944(18) 0.24810(13) 0.0160(3) Uani d 1
C C2 0.2391(2) 1.00570(18) -0.06558(13) 0.0153(3) Uani d 1
C C2' 0.1872(2) 1.16980(18) -0.12094(13) 0.0192(3) Uani d 1
H H2'1 0.1497 1.2423 -0.0561 0.029 Uiso calc 1
H H2'2 0.0750 1.1686 -0.1672 0.029 Uiso calc 1
H H2'3 0.3030 1.2053 -0.1755 0.029 Uiso calc 1
C C3 0.2674(2) 0.86995(18) -0.14260(13) 0.0154(3) Uani d 1
C C4 0.3216(2) 0.71390(18) -0.09556(13) 0.0164(3) Uani d 1
C C5 0.3532(2) 0.58929(18) -0.17128(14) 0.0193(3) Uani d 1
H H5 0.3914 0.4854 -0.1391 0.023 Uiso calc 1
C C6 0.3291(2) 0.61601(19) -0.29349(14) 0.0214(3) Uani d 1
H H6 0.3503 0.5303 -0.3445 0.026 Uiso calc 1
C C7 0.2739(2) 0.76788(19) -0.34155(13) 0.0206(3) Uani d 1
H H7 0.2562 0.7863 -0.4250 0.025 Uiso calc 1
C C8 0.2451(2) 0.89188(19) -0.26665(13) 0.0179(3) Uani d 1
H H8 0.2089 0.9955 -0.3004 0.021 Uiso calc 1
C C9 0.2364(2) 1.14844(19) 0.44845(13) 0.0202(3) Uani d 1
H H9A 0.3678 1.1022 0.4697 0.024 Uiso calc 1
H H9B 0.1344 1.0773 0.4859 0.024 Uiso calc 1
C C10 0.1872(3) 1.3101(2) 0.49712(14) 0.0271(4) Uani d 1
H H10A 0.2892 1.3797 0.4605 0.041 Uiso calc 1
H H10B 0.1840 1.3003 0.5858 0.041 Uiso calc 1
H H10C 0.0563 1.3549 0.4766 0.041 Uiso calc 1
O O1W 0.14391(17) 0.42112(13) 0.13237(11) 0.0243(3) Uani d 1
H H1W 0.200(3) 0.5018(17) 0.1042(17) 0.036 Uiso d 1
H H2W 0.0232(16) 0.452(2) 0.1447(19) 0.036 Uiso d 1

loop_
_atom_site_aniso_label
_atom_site_aniso_U_11
_atom_site_aniso_U_22
_atom_site_aniso_U_33
_atom_site_aniso_U_12
_atom_site_aniso_U_13
_atom_site_aniso_U_23
S1 0.0267(2) 0.0159(2) 0.01519(19) -0.00163(15) -0.00399(14) 0.00149(14)
O1 0.0279(6) 0.0139(5) 0.0164(5) -0.0010(4) -0.0056(4) 0.0005(4)
N1 0.0221(6) 0.0121(6) 0.0147(6) -0.0017(5) -0.0036(5) 0.0003(5)
N2 0.0142(6) 0.0156(6) 0.0151(6) -0.0024(5) -0.0014(4) -0.0012(5)
N3 0.0215(6) 0.0155(7) 0.0151(6) -0.0020(5) -0.0033(5) 0.0005(5)
C1 0.0126(6) 0.0191(8) 0.0166(7) -0.0030(6) -0.0022(5) -0.0002(6)
C2 0.0126(6) 0.0168(8) 0.0165(7) -0.0037(5) -0.0014(5) 0.0014(6)
C2' 0.0239(7) 0.0174(8) 0.0164(7) -0.0017(6) -0.0036(6) -0.0003(6)
C3 0.0120(6) 0.0179(8) 0.0164(7) -0.0034(5) -0.0016(5) -0.0007(6)
C4 0.0146(6) 0.0187(8) 0.0162(7) -0.0045(6) -0.0028(5) 0.0017(6)
C5 0.0191(7) 0.0152(8) 0.0239(7) -0.0037(6) -0.0032(6) -0.0006(6)
C6 0.0202(7) 0.0235(9) 0.0218(7) -0.0070(6) -0.0013(6) -0.0066(6)
C7 0.0198(7) 0.0276(9) 0.0156(7) -0.0063(6) -0.0036(5) -0.0014(6)
C8 0.0162(7) 0.0194(8) 0.0179(7) -0.0027(6) -0.0027(5) 0.0021(6)
C9 0.0232(7) 0.0228(8) 0.0151(7) -0.0049(6) -0.0028(5) -0.0006(6)
C10 0.0361(9) 0.0257(9) 0.0204(8) -0.0072(7) -0.0004(6) -0.0072(6)
O1W 0.0227(6) 0.0173(6) 0.0314(6) -0.0025(5) -0.0014(5) 0.0029(5)

loop_
_atom_type_symbol
_atom_type_description
_atom_type_scat_dispersion_real
_atom_type_scat_dispersion_imag
_atom_type_scat_source
C C 0.0181 0.0091 'International Tables Vol C Tables 4.2.6.8 and 6.1.1.4'
H H 0.0000 0.0000 'International Tables Vol C Tables 4.2.6.8 and 6.1.1.4'
N N 0.0311 0.0180 'International Tables Vol C Tables 4.2.6.8 and 6.1.1.4'
O O 0.0492 0.0322 'International Tables Vol C Tables 4.2.6.8 and 6.1.1.4'
S S 0.3331 0.5567 'International Tables Vol C Tables 4.2.6.8 and 6.1.1.4'

loop_
_geom_angle_atom_site_label_1
_geom_angle_atom_site_label_2
_geom_angle_atom_site_label_3
_geom_angle
C4 O1 H1O 105.5(13)
N2 N1 C1 119.33(12)
N2 N1 H1N 121.6(12)
C1 N1 H1N 119.0(12)
C2 N2 N1 121.39(13)
C1 N3 C9 124.21(13)
C1 N3 H3N 116.9(12)
C9 N3 H3N 118.8(12)
N3 C1 N1 112.99(13)
N3 C1 S1 123.95(11)
N1 C1 S1 123.06(11)
N2 C2 C3 115.00(13)
N2 C2 C2' 125.29(13)
C3 C2 C2' 119.70(12)
C2 C2' H2'1 109.5
C2 C2' H2'2 109.5
H2'1 C2' H2'2 109.5
C2 C2' H2'3 109.5
H2'1 C2' H2'3 109.5
H2'2 C2' H2'3 109.5
C8 C3 C4 117.28(13)
C8 C3 C2 120.87(13)
C4 C3 C2 121.84(13)
O1 C4 C5 116.68(13)
O1 C4 C3 122.84(13)
C5 C4 C3 120.48(13)
C6 C5 C4 120.42(14)
C6 C5 H5 119.8
C4 C5 H5 119.8
C5 C6 C7 120.19(14)
C5 C6 H6 119.9
C7 C6 H6 119.9
C8 C7 C6 119.35(13)
C8 C7 H7 120.3
C6 C7 H7 120.3
C7 C8 C3 122.27(14)
C7 C8 H8 118.9
C3 C8 H8 118.9
N3 C9 C10 109.63(13)
N3 C9 H9A 109.7
C10 C9 H9A 109.7
N3 C9 H9B 109.7
C10 C9 H9B 109.7
H9A C9 H9B 108.2
C9 C10 H10A 109.5
C9 C10 H10B 109.5
H10A C10 H10B 109.5
C9 C10 H10C 109.5
H10A C10 H10C 109.5
H10B C10 H10C 109.5
H1W O1W H2W 105(2)

loop_
_geom_bond_atom_site_label_1
_geom_bond_atom_site_label_2
_geom_bond_distance
S1 C1 1.6825(16)
O1 C4 1.3653(17)
O1 H1O 0.843(9)
N1 N2 1.3586(17)
N1 C1 1.3713(18)
N1 H1N 0.862(14)
N2 C2 1.2931(18)
N3 C1 1.3344(19)
N3 C9 1.4569(18)
N3 H3N 0.865(14)
C2 C3 1.480(2)
C2 C2' 1.505(2)
C2' H2'1 0.9800
C2' H2'2 0.9800
C2' H2'3 0.9800
C3 C8 1.403(2)
C3 C4 1.417(2)
C4 C5 1.393(2)
C5 C6 1.388(2)
C5 H5 0.9500
C6 C7 1.391(2)
C6 H6 0.9500
C7 C8 1.383(2)
C7 H7 0.9500
C8 H8 0.9500
C9 C10 1.511(2)
C9 H9A 0.9900
C9 H9B 0.9900
C10 H10A 0.9800
C10 H10B 0.9800
C10 H10C 0.9800
O1W H1W 0.834(9)
O1W H2W 0.831(9)

loop_
_geom_hbond_atom_site_label_D
_geom_hbond_atom_site_label_H
_geom_hbond_atom_site_label_A
_geom_hbond_site_symmetry_A
_geom_hbond_distance_DH
_geom_hbond_distance_HA
_geom_hbond_distance_DA
_geom_hbond_angle_DHA
O1 H1O N2 . 0.843(14) 1.763(13) 2.5292(16) 150.2(17)
N1 H1N O1W 1_565 0.862(15) 2.086(15) 2.8918(17) 155.5(16)
N3 H3N O1W 1_565 0.866(16) 2.161(17) 2.9625(18) 153.8(16)
O1W H1W O1 . 0.835(17) 1.958(17) 2.7894(16) 173.7(17)
O1W H2W Cg1 2_565 0.831(13) 2.856(14) 3.4165(13) 126.5(14)
C5 H5 O1 2_665 0.95 2.56 3.3702(18) 143

loop_
_geom_torsion_atom_site_label_1
_geom_torsion_atom_site_label_2
_geom_torsion_atom_site_label_3
_geom_torsion_atom_site_label_4
_geom_torsion
C1 N1 N2 C2 173.45(12)
C9 N3 C1 N1 176.76(12)
C9 N3 C1 S1 -2.4(2)
N2 N1 C1 N3 179.36(12)
N2 N1 C1 S1 -1.51(19)
N1 N2 C2 C3 178.75(11)
N1 N2 C2 C2' 0.0(2)
N2 C2 C3 C8 -179.27(12)
C2' C2 C3 C8 -0.4(2)
N2 C2 C3 C4 -0.5(2)
C2' C2 C3 C4 178.29(12)
C8 C3 C4 O1 -179.39(12)
C2 C3 C4 O1 1.8(2)
C8 C3 C4 C5 0.8(2)
C2 C3 C4 C5 -177.99(12)
O1 C4 C5 C6 179.21(12)
C3 C4 C5 C6 -1.0(2)
C4 C5 C6 C7 0.3(2)
C5 C6 C7 C8 0.6(2)
C6 C7 C8 C3 -0.7(2)
C4 C3 C8 C7 0.1(2)
C2 C3 C8 C7 178.85(13)
C1 N3 C9 C10 -172.17(13)
